data_7711146
loop_
_publ_author_name
'Ward, Jas S.'
'Mart\~onova, Jevgenija'
'Wilson, Laura M. E.'
'Kramer, Eric'
'Aav, Riina'
'Rissanen, Kari'

_publ_section_title
;
 Carbonyl Hypoiodites from Pivalic and Trimesic Acid and their Silver(I)
 Intermediates
;
_journal_name_full 'Dalton Transactions'
_journal_paper_doi 10.1039/D2DT01988D
_journal_year 2022
_chemical_formula_moiety 'C24 H38 Ag2 N4 O4'
_chemical_formula_sum 'C24 H38 Ag2 N4 O4'
_chemical_formula_weight 662.32
_space_group_crystal_system triclinic
_space_group_IT_number 2
_space_group_name_Hall '-P 1'
_space_group_name_H-M_alt 'P -1'
_atom_sites_solution_hydrogens geom
_atom_sites_solution_primary dual
_audit_creation_date 2022-04-26
_audit_creation_method
;
Olex2 1.2
(compiled 2018.05.29 svn.r3508 for OlexSys, GUI svn.r5506)
;
_audit_update_record
;
2022-05-18 deposited with the CCDC.	2022-09-05 downloaded from the CCDC.
;
_cell_angle_alpha 82.991(14)
_cell_angle_beta 72.900(14)
_cell_angle_gamma 73.381(15)
_cell_formula_units_Z 1
_cell_length_a 6.8349(11)
_cell_length_b 9.4356(18)
_cell_length_c 11.4549(19)
_cell_measurement_reflns_used 1211
_cell_measurement_temperature 120.01(10)
_cell_measurement_theta_max 23.8550
_cell_measurement_theta_min 2.9650
_cell_volume 676.0(2)
_computing_cell_refinement 'CrysAlisPro 1.171.40.84a (Rigaku OD, 2020)'
_computing_data_collection 'CrysAlisPro 1.171.40.84a (Rigaku OD, 2020)'
_computing_data_reduction 'CrysAlisPro 1.171.40.84a (Rigaku OD, 2020)'
_computing_molecular_graphics 'Olex2 (Dolomanov et al., 2009)'
_computing_publication_material 'Olex2 (Dolomanov et al., 2009)'
_computing_structure_refinement 'ShelXL (Sheldrick, 2015)'
_computing_structure_solution 'ShelXT (Sheldrick, 2015)'
_diffrn_ambient_environment N~2~
_diffrn_ambient_temperature 120.01(10)
_diffrn_detector 'CCD plate'
_diffrn_detector_area_resol_mean 16.0107
_diffrn_detector_type Eos
_diffrn_measured_fraction_theta_full 0.989
_diffrn_measured_fraction_theta_max 0.987
_diffrn_measurement_details
;
List of Runs (angles in degrees, time in seconds):

  # Type    Start    End  Width  t~exp~   \w     \q     \k     \f   Frames
#--------------------------------------------------------------------------
  1  \w    -87.00   0.00   1.00    2.00    --  -18.29 -57.00  60.00   87
  2  \w    -48.00  41.00   1.00    2.00    --  -18.29  77.00-150.00   89
  3  \w    -22.00  10.00   1.00    2.00    --  -18.29 -77.00  90.00   32
  4  \w    -20.00  10.00   1.00    2.00    --  -18.29 -77.00 -30.00   30
  5  \w    -39.00  -6.00   1.00    2.00    --  -18.29  57.00 -30.00   33
  6  \w    -50.00  40.00   1.00    2.00    --   19.23 -37.00 -60.00   90
  7  \w      3.00  31.00   1.00    2.00    --   19.23  77.00 -60.00   28
;
_diffrn_measurement_device 'four-circle diffractometer'
_diffrn_measurement_device_type 'SuperNova, Single source at offset/far, Eos'
_diffrn_measurement_method '\w scans'
_diffrn_orient_matrix_type 'CrysAlisPro convention (1999,Acta A55,543-557)'
_diffrn_orient_matrix_UB_11 -0.0993176000
_diffrn_orient_matrix_UB_12 -0.0152506000
_diffrn_orient_matrix_UB_13 0.0288682000
_diffrn_orient_matrix_UB_21 0.0336579000
_diffrn_orient_matrix_UB_22 -0.0660197000
_diffrn_orient_matrix_UB_23 -0.0324200000
_diffrn_orient_matrix_UB_31 0.0408966000
_diffrn_orient_matrix_UB_32 -0.0396794000
_diffrn_orient_matrix_UB_33 0.0481609000
_diffrn_radiation_monochromator mirror
_diffrn_radiation_probe x-ray
_diffrn_radiation_type MoK\a
_diffrn_radiation_wavelength 0.71073
_diffrn_reflns_av_R_equivalents 0.0653
_diffrn_reflns_av_unetI/netI 0.1168
_diffrn_reflns_Laue_measured_fraction_full 0.989
_diffrn_reflns_Laue_measured_fraction_max 0.987
_diffrn_reflns_limit_h_max 8
_diffrn_reflns_limit_h_min -8
_diffrn_reflns_limit_k_max 11
_diffrn_reflns_limit_k_min -8
_diffrn_reflns_limit_l_max 14
_diffrn_reflns_limit_l_min -14
_diffrn_reflns_number 4536
_diffrn_reflns_point_group_measured_fraction_full 0.989
_diffrn_reflns_point_group_measured_fraction_max 0.987
_diffrn_reflns_theta_full 25.242
_diffrn_reflns_theta_max 26.372
_diffrn_reflns_theta_min 2.864
_diffrn_source 'micro-focus sealed X-ray tube'
_diffrn_source_type 'SuperNova (Mo) X-ray Source'
_exptl_absorpt_coefficient_mu 1.483
_exptl_absorpt_correction_T_max 1.00000
_exptl_absorpt_correction_T_min 0.73260
_exptl_absorpt_correction_type multi-scan
_exptl_absorpt_process_details
;
CrysAlisPro 1.171.40.84a (Rigaku Oxford Diffraction, 2020)
Empirical absorption correction using spherical harmonics,
implemented in SCALE3 ABSPACK scaling algorithm.
;
_exptl_crystal_colour colourless
_exptl_crystal_colour_primary colourless
_exptl_crystal_density_diffrn 1.627
_exptl_crystal_density_method 'not measured'
_exptl_crystal_description block
_exptl_crystal_F_000 336
_exptl_crystal_recrystallization_method 'Re-crystallisation from solvent: Acetone+DMSO'
_exptl_crystal_size_max 0.267
_exptl_crystal_size_mid 0.102
_exptl_crystal_size_min 0.053
_refine_diff_density_max 1.648
_refine_diff_density_min -1.608
_refine_diff_density_rms 0.157
_refine_ls_extinction_method none
_refine_ls_goodness_of_fit_ref 0.903
_refine_ls_hydrogen_treatment constr
_refine_ls_matrix_type full
_refine_ls_number_parameters 159
_refine_ls_number_reflns 2745
_refine_ls_number_restraints 0
_refine_ls_restrained_S_all 0.903
_refine_ls_R_factor_all 0.0821
_refine_ls_R_factor_gt 0.0538
_refine_ls_shift/su_max 0.000
_refine_ls_shift/su_mean 0.000
_refine_ls_structure_factor_coef Fsqd
_refine_ls_weighting_details 'w=1/[\s^2^(Fo^2^)+(0.0514P)^2^] where P=(Fo^2^+2Fc^2^)/3'
_refine_ls_weighting_scheme calc
_refine_ls_wR_factor_gt 0.1058
_refine_ls_wR_factor_ref 0.1124
_reflns_Friedel_coverage 0.000
_reflns_number_gt 1914
_reflns_number_total 2745
_reflns_threshold_expression 'I > 2\s(I)'
_twin_special_details
;
Component 2 rotated by 6.4240\% 
around [0.09 -0.62 0.78] (reciprocal) or [0.20 -0.78 0.59] (direct)
;
_cod_data_source_file d2dt01988d2.cif
_cod_data_source_block 1c
_cod_database_code 7711146
_shelxl_version_number 2014/6
_shelx_space_group_comment
;
The symmetry employed for this shelxl refinement is uniquely defined
by the following loop, which should always be used as a source of
symmetry information in preference to the above space-group names.
They are only intended as comments.
;
_olex2_refinement_description
;
1. Fixed Uiso
 At 1.2 times of:
  All C(H) groups
 At 1.5 times of:
  All C(H,H,H) groups
2.a Aromatic/amide H refined with riding coordinates:
 C2(H2), C3(H3), C5(H5), C6(H6)
2.b Idealised Me refined as rotating group:
 C8(H8A,H8B,H8C), C9(H9A,H9B,H9C), C15(H15A,H15B,H15C), C16(H16A,H16B,H16C),
 C17(H17A,H17B,H17C)
;
_olex2_submission_special_instructions 'No special instructions were received'
_oxdiff_exptl_absorpt_empirical_details
;
Empirical correction (ABSPACK) includes:
- Absorption correction using spherical harmonics
- Frame scaling
;
_oxdiff_exptl_absorpt_empirical_full_max 1.293
_oxdiff_exptl_absorpt_empirical_full_min 0.736
_oxdiff_twin_integration_method simultaneous
_oxdiff_twin_items 2

loop_
_space_group_symop_operation_xyz
'x, y, z'
'-x, -y, -z'

loop_
_atom_site_label
_atom_site_type_symbol
_atom_site_fract_x
_atom_site_fract_y
_atom_site_fract_z
_atom_site_U_iso_or_equiv
_atom_site_adp_type
_atom_site_occupancy
_atom_site_site_symmetry_order
_atom_site_calc_flag
_atom_site_refinement_flags_posn
_atom_site_refinement_flags_adp
_atom_site_refinement_flags_occupancy
_atom_site_disorder_assembly
_atom_site_disorder_group
Ag1 Ag 0.18187(7) 0.44658(6) 0.54058(4) 0.02661(18) Uani 1 1 d . . . . .
O11 O -0.0267(6) 0.5584(4) 0.7107(3) 0.0275(10) Uani 1 1 d . . . . .
O13 O -0.2954(6) 0.6776(5) 0.6308(3) 0.0309(10) Uani 1 1 d . . . . .
N1 N 0.4887(7) 0.3537(5) 0.6080(4) 0.0216(11) Uani 1 1 d . . . . .
N7 N 1.0576(7) 0.1733(5) 0.7034(4) 0.0277(12) Uani 1 1 d . . . . .
C2 C 0.5029(9) 0.3666(6) 0.7180(5) 0.0257(14) Uani 1 1 d . . . . .
H2 H 0.3827 0.4183 0.7744 0.031 Uiso 1 1 calc R . . . .
C3 C 0.6858(9) 0.3079(6) 0.7544(5) 0.0218(13) Uani 1 1 d . . . . .
H3 H 0.6865 0.3209 0.8335 0.026 Uiso 1 1 calc R . . . .
C4 C 0.8731(9) 0.2279(6) 0.6721(5) 0.0217(13) Uani 1 1 d . . . . .
C5 C 0.8535(9) 0.2144(6) 0.5551(5) 0.0224(13) Uani 1 1 d . . . . .
H5 H 0.9690 0.1622 0.4963 0.027 Uiso 1 1 calc R . . . .
C6 C 0.6636(9) 0.2784(6) 0.5280(5) 0.0264(14) Uani 1 1 d . . . . .
H6 H 0.6558 0.2690 0.4497 0.032 Uiso 1 1 calc R . . . .
C8 C 1.0690(9) 0.1883(7) 0.8250(5) 0.0315(15) Uani 1 1 d . . . . .
H8A H 1.0195 0.2909 0.8443 0.047 Uiso 1 1 calc GR . . . .
H8B H 1.2134 0.1505 0.8287 0.047 Uiso 1 1 calc GR . . . .
H8C H 0.9819 0.1335 0.8828 0.047 Uiso 1 1 calc GR . . . .
C9 C 1.2372(9) 0.0746(7) 0.6206(5) 0.0305(15) Uani 1 1 d . . . . .
H9A H 1.2049 -0.0175 0.6188 0.046 Uiso 1 1 calc GR . . . .
H9B H 1.3613 0.0566 0.6491 0.046 Uiso 1 1 calc GR . . . .
H9C H 1.2629 0.1201 0.5399 0.046 Uiso 1 1 calc GR . . . .
C12 C -0.2029(9) 0.6480(6) 0.7154(5) 0.0233(13) Uani 1 1 d . . . . .
C14 C -0.3129(9) 0.7373(7) 0.8315(5) 0.0276(14) Uani 1 1 d . . . . .
C15 C -0.5546(9) 0.7592(7) 0.8630(5) 0.0363(17) Uani 1 1 d . . . . .
H15A H -0.6044 0.8034 0.7935 0.055 Uiso 1 1 calc GR . . . .
H15B H -0.6238 0.8228 0.9307 0.055 Uiso 1 1 calc GR . . . .
H15C H -0.5861 0.6650 0.8844 0.055 Uiso 1 1 calc GR . . . .
C16 C -0.2639(11) 0.8873(7) 0.8021(5) 0.0416(18) Uani 1 1 d . . . . .
H16A H -0.1139 0.8742 0.7858 0.062 Uiso 1 1 calc GR . . . .
H16B H -0.3376 0.9494 0.8705 0.062 Uiso 1 1 calc GR . . . .
H16C H -0.3093 0.9329 0.7315 0.062 Uiso 1 1 calc GR . . . .
C17 C -0.2290(11) 0.6595(8) 0.9388(5) 0.0445(19) Uani 1 1 d . . . . .
H17A H -0.2603 0.5649 0.9567 0.067 Uiso 1 1 calc GR . . . .
H17B H -0.2959 0.7189 1.0093 0.067 Uiso 1 1 calc GR . . . .
H17C H -0.0783 0.6456 0.9180 0.067 Uiso 1 1 calc GR . . . .

loop_
_atom_site_aniso_label
_atom_site_aniso_U_11
_atom_site_aniso_U_22
_atom_site_aniso_U_33
_atom_site_aniso_U_23
_atom_site_aniso_U_13
_atom_site_aniso_U_12
Ag1 0.0201(3) 0.0279(3) 0.0267(3) -0.00479(18) -0.00885(19) 0.00567(18)
O11 0.021(2) 0.031(3) 0.025(2) -0.0045(17) -0.0076(18) 0.0057(19)
O13 0.030(2) 0.035(3) 0.022(2) -0.0068(18) -0.0104(19) 0.006(2)
N1 0.022(3) 0.023(3) 0.015(2) -0.0026(19) -0.004(2) 0.001(2)
N7 0.021(3) 0.027(3) 0.030(3) -0.005(2) -0.010(2) 0.006(2)
C2 0.015(3) 0.025(3) 0.032(3) -0.007(3) -0.002(3) -0.001(3)
C3 0.025(3) 0.021(3) 0.020(3) 0.000(2) -0.012(3) -0.003(3)
C4 0.022(3) 0.016(3) 0.024(3) -0.001(2) -0.011(3) 0.005(3)
C5 0.019(3) 0.018(3) 0.027(3) -0.006(2) -0.007(3) 0.003(2)
C6 0.027(3) 0.028(4) 0.026(3) -0.007(3) -0.016(3) 0.001(3)
C8 0.025(3) 0.037(4) 0.034(4) -0.007(3) -0.015(3) -0.002(3)
C9 0.021(3) 0.026(4) 0.038(4) -0.004(3) -0.012(3) 0.009(3)
C12 0.021(3) 0.023(3) 0.022(3) 0.002(2) -0.006(3) -0.001(3)
C14 0.030(3) 0.026(4) 0.022(3) 0.000(3) -0.008(3) 0.000(3)
C15 0.033(4) 0.038(4) 0.028(3) -0.005(3) -0.004(3) 0.002(3)
C16 0.054(5) 0.030(4) 0.036(4) -0.011(3) -0.006(4) -0.007(3)
C17 0.044(4) 0.056(5) 0.022(3) -0.009(3) -0.009(3) 0.007(4)

loop_
_atom_type_symbol
_atom_type_description
_atom_type_scat_dispersion_real
_atom_type_scat_dispersion_imag
_atom_type_scat_source
C C 0.0033 0.0016 'International Tables Vol C Tables 4.2.6.8 and 6.1.1.4'
H H 0.0000 0.0000 'International Tables Vol C Tables 4.2.6.8 and 6.1.1.4'
Ag Ag -0.8971 1.1015 'International Tables Vol C Tables 4.2.6.8 and 6.1.1.4'
N N 0.0061 0.0033 'International Tables Vol C Tables 4.2.6.8 and 6.1.1.4'
O O 0.0106 0.0060 'International Tables Vol C Tables 4.2.6.8 and 6.1.1.4'

loop_
_exptl_crystal_face_index_h
_exptl_crystal_face_index_k
_exptl_crystal_face_index_l
_exptl_crystal_face_perp_dist
0 -11 -7 0.0264
0 11 7 0.0264
9 6 7 0.1283
-9 -6 -7 0.1283
0 -8 11 0.0602
0 6 14 0.0425
9 8 1 0.1181
6 -3 13 0.1132
0 10 -9 0.0295
0 13 -2 0.0246
-1 4 14 0.0315
-4 2 12 0.0487
-7 5 -8 0.1048
8 -5 5 0.1124
1 1 -15 0.0452

loop_
_geom_angle_atom_site_label_1
_geom_angle_atom_site_label_2
_geom_angle_atom_site_label_3
_geom_angle
_geom_angle_site_symmetry_1
_geom_angle_site_symmetry_3
_geom_angle_publ_flag
O11 Ag1 Ag1 83.33(10) . 2_566 ?
O11 Ag1 O13 162.00(14) . 2_566 ?
O11 Ag1 N1 97.16(14) . . ?
O13 Ag1 Ag1 81.79(10) 2_566 2_566 ?
O13 Ag1 N1 97.64(15) 2_566 . ?
N1 Ag1 Ag1 179.29(12) . 2_566 ?
C12 O11 Ag1 122.7(3) . . ?
C12 O13 Ag1 123.8(4) . 2_566 ?
C2 N1 Ag1 125.6(4) . . ?
C2 N1 C6 117.3(5) . . ?
C6 N1 Ag1 117.1(3) . . ?
C4 N7 C8 121.0(5) . . ?
C4 N7 C9 119.2(5) . . ?
C8 N7 C9 118.8(5) . . ?
N1 C2 H2 118.2 . . ?
N1 C2 C3 123.6(5) . . ?
C3 C2 H2 118.2 . . ?
C2 C3 H3 119.8 . . ?
C2 C3 C4 120.4(5) . . ?
C4 C3 H3 119.8 . . ?
N7 C4 C3 122.0(5) . . ?
N7 C4 C5 123.1(5) . . ?
C5 C4 C3 114.9(5) . . ?
C4 C5 H5 120.0 . . ?
C6 C5 C4 120.0(5) . . ?
C6 C5 H5 120.0 . . ?
N1 C6 C5 123.8(5) . . ?
N1 C6 H6 118.1 . . ?
C5 C6 H6 118.1 . . ?
N7 C8 H8A 109.5 . . ?
N7 C8 H8B 109.5 . . ?
N7 C8 H8C 109.5 . . ?
H8A C8 H8B 109.5 . . ?
H8A C8 H8C 109.5 . . ?
H8B C8 H8C 109.5 . . ?
N7 C9 H9A 109.5 . . ?
N7 C9 H9B 109.5 . . ?
N7 C9 H9C 109.5 . . ?
H9A C9 H9B 109.5 . . ?
H9A C9 H9C 109.5 . . ?
H9B C9 H9C 109.5 . . ?
O11 C12 O13 126.0(5) . . ?
O11 C12 C14 117.2(5) . . ?
O13 C12 C14 116.7(5) . . ?
C12 C14 C15 109.7(5) . . ?
C16 C14 C12 106.6(4) . . ?
C16 C14 C15 109.4(5) . . ?
C16 C14 C17 109.9(5) . . ?
C17 C14 C12 111.0(5) . . ?
C17 C14 C15 110.2(5) . . ?
C14 C15 H15A 109.5 . . ?
C14 C15 H15B 109.5 . . ?
C14 C15 H15C 109.5 . . ?
H15A C15 H15B 109.5 . . ?
H15A C15 H15C 109.5 . . ?
H15B C15 H15C 109.5 . . ?
C14 C16 H16A 109.5 . . ?
C14 C16 H16B 109.5 . . ?
C14 C16 H16C 109.5 . . ?
H16A C16 H16B 109.5 . . ?
H16A C16 H16C 109.5 . . ?
H16B C16 H16C 109.5 . . ?
C14 C17 H17A 109.5 . . ?
C14 C17 H17B 109.5 . . ?
C14 C17 H17C 109.5 . . ?
H17A C17 H17B 109.5 . . ?
H17A C17 H17C 109.5 . . ?
H17B C17 H17C 109.5 . . ?

loop_
_geom_bond_atom_site_label_1
_geom_bond_atom_site_label_2
_geom_bond_distance
_geom_bond_site_symmetry_2
_geom_bond_publ_flag
Ag1 Ag1 2.7853(10) 2_566 ?
Ag1 O11 2.225(4) . ?
Ag1 O13 2.231(4) 2_566 ?
Ag1 N1 2.345(5) . ?
O11 C12 1.248(6) . ?
O13 Ag1 2.231(4) 2_566 ?
O13 C12 1.269(6) . ?
N1 C2 1.315(7) . ?
N1 C6 1.343(7) . ?
N7 C4 1.354(7) . ?
N7 C8 1.444(7) . ?
N7 C9 1.466(7) . ?
C2 H2 0.9300 . ?
C2 C3 1.378(7) . ?
C3 H3 0.9300 . ?
C3 C4 1.417(7) . ?
C4 C5 1.410(7) . ?
C5 H5 0.9300 . ?
C5 C6 1.375(8) . ?
C6 H6 0.9300 . ?
C8 H8A 0.9600 . ?
C8 H8B 0.9600 . ?
C8 H8C 0.9600 . ?
C9 H9A 0.9600 . ?
C9 H9B 0.9600 . ?
C9 H9C 0.9600 . ?
C12 C14 1.538(8) . ?
C14 C15 1.541(8) . ?
C14 C16 1.522(8) . ?
C14 C17 1.527(8) . ?
C15 H15A 0.9600 . ?
C15 H15B 0.9600 . ?
C15 H15C 0.9600 . ?
C16 H16A 0.9600 . ?
C16 H16B 0.9600 . ?
C16 H16C 0.9600 . ?
C17 H17A 0.9600 . ?
C17 H17B 0.9600 . ?
C17 H17C 0.9600 . ?

loop_
_twin_individual_id
_twin_individual_mass_fraction_refined
_oxdiff_twin_reflns_isolated
_oxdiff_twin_reflns_overlapped
_twin_individual_twin_lattice_type
_twin_individual_twin_matrix_11
_twin_individual_twin_matrix_12
_twin_individual_twin_matrix_13
_twin_individual_twin_matrix_21
_twin_individual_twin_matrix_22
_twin_individual_twin_matrix_23
_twin_individual_twin_matrix_31
_twin_individual_twin_matrix_32
_twin_individual_twin_matrix_33
1 0.8867 3375 1473 ref 1.0000 0.0000 0.0000 0.0000 1.0000 0.0000 0.0000 0.0000 1.0000
2 0.1133 3564 1473 nmt 1.0399 -0.0566 -0.0470 0.1248 0.9738 -0.0314 0.1501 -0.0130 0.9728

loop_
_exptl_oxdiff_crystal_face_indexfrac_h
_exptl_oxdiff_crystal_face_indexfrac_k
_exptl_oxdiff_crystal_face_indexfrac_l
_exptl_oxdiff_crystal_face_x
_exptl_oxdiff_crystal_face_y
_exptl_oxdiff_crystal_face_z
0.4946 -11.2937 -6.9648 -0.0779 0.9881 0.1329
-0.4946 11.2937 6.9648 0.0779 -0.9881 -0.1329
9.3005 6.2711 7.2431 -0.8102 -0.3358 0.4804
-9.3005 -6.2711 -7.2431 0.8102 0.3358 -0.4804
-0.0973 -8.4144 11.1564 0.4601 0.1906 0.8672
-0.0134 5.9530 14.0070 0.3149 -0.8476 0.4378
8.9951 7.9986 1.0701 -0.9845 -0.2600 0.1020
5.9817 -3.0213 12.9906 -0.1730 -0.0204 0.9902
0.0119 10.0088 -8.9411 -0.4119 -0.3705 -0.8273
0.0052 12.9853 -1.9376 -0.2545 -0.7943 -0.6084
-1.0132 3.9546 13.9940 0.4443 -0.7489 0.4756
-4.0096 1.9585 11.9761 0.7141 -0.6525 0.3351
-6.9858 5.0032 -7.9927 0.3868 -0.3063 -0.8692
7.9884 -4.9936 5.0009 -0.5729 0.4364 0.7657
1.0155 1.0404 -14.9696 -0.5489 0.4508 -0.7207
